data_4086171
loop_
_publ_author_name
'Huber, Raffael'
'Bigler, Raphael'
'Mezzetti, Antonio'

_publ_section_title
;
 Chiral Iron(II) NPPN Complexes: Synthesis and Application in the
 Asymmetric Strecker Reaction of Azomethine Imines
;
_journal_issue 13
_journal_name_full Organometallics
_journal_page_first 3374
_journal_paper_doi 10.1021/acs.organomet.5b00357
_journal_volume 34
_journal_year 2015
_chemical_absolute_configuration rmad
_chemical_formula_sum 'C48 H64 F12 Fe N4 P2 Sb2 Si2'
_chemical_formula_weight 1342.50
_chemical_melting_point ?
_chemical_name_common '[Fe(CNSi Me3)2(NPPN)](SbF6)2'
_chemical_name_systematic
;
 ?
;
_space_group_crystal_system tetragonal
_space_group_IT_number 96
_space_group_name_Hall 'P 4nw 2abw'
_space_group_name_H-M_alt 'P 43 21 2'
_symmetry_space_group_name_Hall 'P 4nw 2abw'
_symmetry_space_group_name_H-M 'P 43 21 2'
_atom_sites_solution_hydrogens geom
_audit_creation_method SHELXL-2013
_cell_angle_alpha 90
_cell_angle_beta 90
_cell_angle_gamma 90
_cell_formula_units_Z 4
_cell_length_a 11.2303(5)
_cell_length_b 11.2303(5)
_cell_length_c 44.950(3)
_cell_measurement_reflns_used 9705
_cell_measurement_temperature 101(2)
_cell_measurement_theta_max 26.26
_cell_measurement_theta_min 2.27
_cell_volume 5669.1(5)
_computing_cell_refinement 'Bruker SAINT'
_computing_data_collection 'Bruker SAINT'
_computing_data_reduction 'Bruker SAINT'
_computing_molecular_graphics 'SHELXL-2013 (Sheldrick, 2013)'
_computing_publication_material 'SHELXL-2013 (Sheldrick, 2013)'
_computing_structure_refinement 'SHELXL-2013 (Sheldrick, 2013)'
_computing_structure_solution 'SHELXS-97 (Sheldrick, 2008)'
_diffrn_ambient_temperature 101(2)
_diffrn_measured_fraction_theta_full 0.999
_diffrn_measured_fraction_theta_max 0.975
_diffrn_measurement_device_type 'Bruker APEX2 area detector'
_diffrn_measurement_method '\w and \f scans'
_diffrn_radiation_type MoK\a
_diffrn_radiation_wavelength 0.71073
_diffrn_reflns_av_R_equivalents 0.0989
_diffrn_reflns_av_unetI/netI 0.0733
_diffrn_reflns_laue_measured_fraction_full 0.999
_diffrn_reflns_laue_measured_fraction_max 0.975
_diffrn_reflns_limit_h_max 16
_diffrn_reflns_limit_h_min -17
_diffrn_reflns_limit_k_max 14
_diffrn_reflns_limit_k_min -16
_diffrn_reflns_limit_l_max 68
_diffrn_reflns_limit_l_min -68
_diffrn_reflns_number 151478
_diffrn_reflns_point_group_measured_fraction_full 0.999
_diffrn_reflns_point_group_measured_fraction_max 0.965
_diffrn_reflns_theta_full 26.000
_diffrn_reflns_theta_max 32.953
_diffrn_reflns_theta_min 2.266
_exptl_absorpt_coefficient_mu 1.373
_exptl_absorpt_correction_T_max 0.9359
_exptl_absorpt_correction_T_min 0.7992
_exptl_absorpt_correction_type multi-scan
_exptl_absorpt_process_details
;
SADABS-2012/1 (Bruker,2012) was used for absorption correction.
wR2(int) was 0.0914 before and 0.0781 after correction.
The Ratio of minimum to maximum transmission is 0.8539.
The \l/2 correction factor is 0.0015.
;
_exptl_crystal_colour orange
_exptl_crystal_density_diffrn 1.573
_exptl_crystal_density_meas ?
_exptl_crystal_description block
_exptl_crystal_F_000 2696
_exptl_crystal_size_max 0.260
_exptl_crystal_size_mid 0.230
_exptl_crystal_size_min 0.180
_refine_diff_density_max 2.318
_refine_diff_density_min -1.060
_refine_diff_density_rms 0.150
_refine_ls_abs_structure_details
;
 Flack x determined using 2631 quotients [(I+)-(I-)]/[(I+)+(I-)]
 (Parsons and Flack (2004), Acta Cryst. A60, s61).
;
_refine_ls_abs_structure_Flack -0.001(7)
_refine_ls_extinction_method none
_refine_ls_goodness_of_fit_ref 1.103
_refine_ls_hydrogen_treatment constr
_refine_ls_matrix_type full
_refine_ls_number_parameters 400
_refine_ls_number_reflns 10280
_refine_ls_number_restraints 0
_refine_ls_restrained_S_all 1.103
_refine_ls_R_factor_all 0.1143
_refine_ls_R_factor_gt 0.0744
_refine_ls_shift/su_max 0.000
_refine_ls_shift/su_mean 0.000
_refine_ls_structure_factor_coef Fsqd
_refine_ls_weighting_details 'w=1/[\s^2^(Fo^2^)+(0.0624P)^2^+23.1338P] where P=(Fo^2^+2Fc^2^)/3'
_refine_ls_weighting_scheme calc
_refine_ls_wR_factor_gt 0.1609
_refine_ls_wR_factor_ref 0.1738
_reflns_Friedel_coverage 0.714
_reflns_friedel_fraction_full 1.000
_reflns_friedel_fraction_max 0.950
_reflns_number_gt 7692
_reflns_number_total 10280
_reflns_threshold_expression 'I > 2\s(I)'
_cod_data_source_file om5b00357_si_005.cif
_cod_data_source_block iso
_cod_depositor_comments
;
The following automatic conversions were performed:

'_chemical_melting_point' value 'not measured' was changed to '?' -
the value is undefined or not given.

'_exptl_crystal_density_meas' value 'not measured' was changed to '?'
- the value is perceived as not measured.

Automatic conversion script
Id: cif_fix_values 3271 2015-04-21 07:52:19Z andrius 
;
_cod_original_cell_volume 5669.2(6)
_cod_database_code 4086171
_shelx_space_group_comment
;
The symmetry employed for this shelxl refinement is uniquely defined
by the following loop, which should always be used as a source of
symmetry information in preference to the above space-group names.
They are only intended as comments.
;
_shelx_estimated_absorpt_t_min 0.717
_shelx_estimated_absorpt_t_max 0.790
_shelxl_version_number 2013-4

loop_
_space_group_symop_operation_xyz
'x, y, z'
'-x, -y, z+1/2'
'-y+1/2, x+1/2, z+3/4'
'y+1/2, -x+1/2, z+1/4'
'-x+1/2, y+1/2, -z+3/4'
'x+1/2, -y+1/2, -z+1/4'
'y, x, -z'
'-y, -x, -z+1/2'

loop_
_atom_site_label
_atom_site_type_symbol
_atom_site_fract_x
_atom_site_fract_y
_atom_site_fract_z
_atom_site_U_iso_or_equiv
_atom_site_adp_type
_atom_site_occupancy
_atom_site_site_symmetry_order
_atom_site_calc_flag
_atom_site_refinement_flags_posn
_atom_site_refinement_flags_adp
_atom_site_refinement_flags_occupancy
_atom_site_disorder_assembly
_atom_site_disorder_group
Fe1 Fe -0.23993(8) -0.23993(8) 0.5000 0.0141(2) Uani 1 2 d S T P A .
P1 P -0.11234(16) -0.15970(17) 0.53269(4) 0.0204(3) Uani 1 1 d . . . . .
Si1 Si -0.4893(2) -0.4605(2) 0.56834(5) 0.0358(5) Uani 1 1 d . . . . .
N1 N -0.3673(5) -0.1141(5) 0.50838(11) 0.0174(10) Uani 1 1 d . . . . .
C21 C -0.3196(6) -0.3308(6) 0.52912(14) 0.0223(14) Uani 1 1 d . . . . .
C1 C -0.0049(8) -0.0734(10) 0.51181(18) 0.048(3) Uani 1 1 d . . . . .
H1A H 0.0376 -0.0175 0.5251 0.057 Uiso 1 1 calc R U . . .
H1B H 0.0543 -0.1266 0.5024 0.057 Uiso 1 1 calc R U . . .
C2 C -0.0211(13) -0.2429(13) 0.5571(3) 0.024(3) Uani 0.705(15) 1 d . . P A 1
C3 C -0.0739(15) -0.3197(12) 0.5777(3) 0.033(3) Uani 0.705(15) 1 d . . P A 1
H3A H -0.1581 -0.3275 0.5776 0.040 Uiso 0.705(15) 1 calc R U P A 1
C4 C -0.0108(19) -0.3834(14) 0.5979(3) 0.055(5) Uani 0.705(15) 1 d . . P A 1
H4A H -0.0504 -0.4361 0.6111 0.066 Uiso 0.705(15) 1 calc R U P A 1
C5 C 0.1104(19) -0.3715(17) 0.5990(4) 0.066(6) Uani 0.705(15) 1 d . . P A 1
H5A H 0.1557 -0.4172 0.6127 0.080 Uiso 0.705(15) 1 calc R U P A 1
C6 C 0.1674(13) -0.2908(15) 0.5797(4) 0.054(4) Uani 0.705(15) 1 d . . P A 1
H6A H 0.2510 -0.2789 0.5810 0.065 Uiso 0.705(15) 1 calc R U P A 1
C7 C 0.1015(12) -0.2291(14) 0.5589(3) 0.046(4) Uani 0.705(15) 1 d . . P A 1
H7A H 0.1406 -0.1764 0.5455 0.055 Uiso 0.705(15) 1 calc R U P A 1
C2B C -0.049(3) -0.271(3) 0.5625(8) 0.017(7) Uiso 0.295(15) 1 d . . P A 2
C3B C -0.123(3) -0.319(2) 0.5817(6) 0.019(6) Uiso 0.295(15) 1 d . . P A 2
H3BA H -0.2051 -0.2997 0.5801 0.022 Uiso 0.295(15) 1 calc R U P A 2
C4B C -0.089(3) -0.397(3) 0.6043(7) 0.036(7) Uiso 0.295(15) 1 d . . P A 2
H4BA H -0.1442 -0.4283 0.6183 0.043 Uiso 0.295(15) 1 calc R U P A 2
C5B C 0.027(4) -0.423(4) 0.6048(10) 0.052(10) Uiso 0.295(15) 1 d . . P A 2
H5BA H 0.0567 -0.4746 0.6198 0.063 Uiso 0.295(15) 1 calc R U P A 2
C6B C 0.107(4) -0.376(3) 0.5827(9) 0.048(9) Uiso 0.295(15) 1 d . . P A 2
H6BA H 0.1884 -0.3982 0.5837 0.057 Uiso 0.295(15) 1 calc R U P A 2
C7B C 0.071(4) -0.298(5) 0.5600(11) 0.065(12) Uiso 0.295(15) 1 d . . P A 2
H7BA H 0.1222 -0.2678 0.5449 0.078 Uiso 0.295(15) 1 calc R U P A 2
C8 C -0.1748(6) -0.0483(6) 0.55734(13) 0.0183(12) Uani 1 1 d . . . . .
C9 C -0.1039(7) -0.0005(6) 0.57964(15) 0.0255(14) Uani 1 1 d . . . . .
H9A H -0.0244 -0.0278 0.5819 0.031 Uiso 1 1 calc R U . . .
C10 C -0.1476(8) 0.0870(7) 0.59875(15) 0.0284(17) Uani 1 1 d . . . . .
H10A H -0.0976 0.1199 0.6137 0.034 Uiso 1 1 calc R U . . .
C11 C -0.2615(8) 0.1250(7) 0.59591(16) 0.0312(17) Uani 1 1 d . . . . .
H11A H -0.2928 0.1820 0.6094 0.037 Uiso 1 1 calc R U . . .
C12 C -0.3325(7) 0.0805(7) 0.57316(15) 0.0282(15) Uani 1 1 d . . . . .
H12A H -0.4109 0.1105 0.5708 0.034 Uiso 1 1 calc R U . . .
C13 C -0.2918(7) -0.0067(6) 0.55382(14) 0.0227(13) Uani 1 1 d . . . . .
C14 C -0.3745(7) -0.0401(6) 0.53012(15) 0.0228(13) Uani 1 1 d . . . . .
H14A H -0.4483 0.0011 0.5310 0.027 Uiso 1 1 calc R U . . .
C15 C -0.4770(6) -0.1130(7) 0.48889(13) 0.0214(13) Uani 1 1 d . . . . .
H15A H -0.4546 -0.1530 0.4698 0.026 Uiso 1 1 calc R U . . .
C16 C -0.5753(7) -0.1878(7) 0.50286(17) 0.0284(15) Uani 1 1 d . . . . .
H16A H -0.5977 -0.1534 0.5224 0.034 Uiso 1 1 calc R U . . .
H16B H -0.5456 -0.2697 0.5063 0.034 Uiso 1 1 calc R U . . .
C17 C -0.6845(7) -0.1921(8) 0.48269(19) 0.0346(19) Uani 1 1 d . . . . .
H17A H -0.6652 -0.2394 0.4647 0.041 Uiso 1 1 calc R U . . .
H17B H -0.7499 -0.2332 0.4933 0.041 Uiso 1 1 calc R U . . .
C18 C -0.7265(7) -0.0714(9) 0.47329(19) 0.038(2) Uani 1 1 d . . . . .
H18A H -0.7927 -0.0802 0.4589 0.046 Uiso 1 1 calc R U . . .
H18B H -0.7571 -0.0280 0.4909 0.046 Uiso 1 1 calc R U . . .
C19 C -0.6289(7) -0.0010(9) 0.45930(18) 0.037(2) Uani 1 1 d . . . . .
H19A H -0.6591 0.0790 0.4539 0.044 Uiso 1 1 calc R U . . .
H19B H -0.6026 -0.0410 0.4408 0.044 Uiso 1 1 calc R U . . .
C20 C -0.5219(7) 0.0119(7) 0.48075(17) 0.0291(16) Uani 1 1 d . . . . .
H20A H -0.4575 0.0578 0.4710 0.035 Uiso 1 1 calc R U . . .
H20B H -0.5467 0.0549 0.4989 0.035 Uiso 1 1 calc R U . . .
N2 N -0.3819(6) -0.3850(7) 0.54495(14) 0.0322(14) Uani 1 1 d . . . . .
C22 C -0.5134(11) -0.3516(9) 0.5981(2) 0.049(3) Uani 1 1 d . . . . .
H22A H -0.4394 -0.3409 0.6094 0.074 Uiso 1 1 calc R U . . .
H22B H -0.5761 -0.3803 0.6115 0.074 Uiso 1 1 calc R U . . .
H22C H -0.5375 -0.2753 0.5894 0.074 Uiso 1 1 calc R U . . .
C23 C -0.6231(10) -0.4908(11) 0.5446(3) 0.059(3) Uani 1 1 d . . . . .
H23A H -0.6027 -0.5497 0.5293 0.088 Uiso 1 1 calc R U . . .
H23B H -0.6489 -0.4168 0.5350 0.088 Uiso 1 1 calc R U . . .
H23C H -0.6878 -0.5217 0.5570 0.088 Uiso 1 1 calc R U . . .
C24 C -0.4175(10) -0.5984(9) 0.5802(2) 0.048(2) Uani 1 1 d . . . . .
H24A H -0.3477 -0.5795 0.5924 0.072 Uiso 1 1 calc R U . . .
H24B H -0.3926 -0.6440 0.5627 0.072 Uiso 1 1 calc R U . . .
H24C H -0.4738 -0.6458 0.5920 0.072 Uiso 1 1 calc R U . . .
F1 F 0.3592(10) -0.0337(7) 0.57066(19) 0.098(3) Uani 1 1 d . . . . .
Sb1 Sb 0.2896(3) 0.1201(3) 0.57701(7) 0.0293(5) Uani 0.705(15) 1 d . . P A 1
F2 F 0.1752(13) 0.1028(17) 0.5465(4) 0.061(4) Uani 0.705(15) 1 d . . P A 1
F3 F 0.1865(16) 0.064(2) 0.6055(4) 0.100(7) Uani 0.705(15) 1 d . . P A 1
F5 F 0.4024(10) 0.1415(10) 0.6086(2) 0.044(3) Uani 0.705(15) 1 d . . P A 1
F4 F 0.2379(12) 0.2742(11) 0.5843(2) 0.064(3) Uani 0.705(15) 1 d . . P A 1
F6 F 0.3974(10) 0.1783(10) 0.5504(2) 0.044(2) Uani 0.705(15) 1 d . . P A 1
Sb1B Sb 0.2795(6) 0.0911(10) 0.58231(18) 0.0384(14) Uani 0.295(15) 1 d . . P A 2
F4B F 0.168(4) 0.206(4) 0.5924(6) 0.099(15) Uani 0.295(15) 1 d . . P A 2
F2B F 0.206(4) 0.061(6) 0.5495(12) 0.12(2) Uani 0.295(15) 1 d . . P A 2
F3B F 0.180(4) -0.001(4) 0.6032(12) 0.109(17) Uani 0.295(15) 1 d . . P A 2
F5B F 0.361(4) 0.113(4) 0.6142(12) 0.12(2) Uani 0.295(15) 1 d . . P A 2
F6B F 0.358(6) 0.193(8) 0.562(2) 0.26(5) Uani 0.295(15) 1 d . . P A 2

loop_
_atom_site_aniso_label
_atom_site_aniso_U_11
_atom_site_aniso_U_22
_atom_site_aniso_U_33
_atom_site_aniso_U_23
_atom_site_aniso_U_13
_atom_site_aniso_U_12
Fe1 0.0168(4) 0.0168(4) 0.0087(5) 0.0002(3) -0.0002(3) 0.0051(5)
P1 0.0198(8) 0.0296(9) 0.0116(6) -0.0033(6) -0.0020(6) 0.0069(7)
Si1 0.0373(13) 0.0396(13) 0.0305(11) 0.0056(9) 0.0129(9) 0.0037(10)
N1 0.018(2) 0.022(3) 0.012(2) 0.001(2) -0.0024(18) 0.001(2)
C21 0.024(3) 0.025(3) 0.018(3) 0.001(2) 0.005(2) 0.014(3)
C1 0.031(4) 0.088(8) 0.024(4) -0.027(4) 0.010(3) -0.026(5)
C2 0.026(6) 0.030(7) 0.017(5) -0.002(5) -0.008(4) 0.017(6)
C3 0.042(8) 0.039(7) 0.018(5) -0.008(5) -0.007(6) 0.021(6)
C4 0.100(15) 0.036(7) 0.029(6) -0.001(6) -0.021(8) 0.045(9)
C5 0.090(14) 0.061(11) 0.049(9) -0.003(8) -0.027(9) 0.059(11)
C6 0.037(7) 0.063(10) 0.063(9) -0.024(8) -0.018(7) 0.029(7)
C7 0.037(7) 0.047(8) 0.053(8) -0.025(6) -0.021(6) 0.027(6)
C8 0.024(3) 0.022(3) 0.009(2) 0.003(2) -0.004(2) 0.005(3)
C9 0.032(4) 0.027(3) 0.018(3) 0.001(3) -0.008(3) 0.003(3)
C10 0.045(5) 0.024(3) 0.016(3) -0.003(3) -0.015(3) 0.007(3)
C11 0.050(5) 0.023(3) 0.021(3) -0.008(3) -0.004(3) 0.006(3)
C12 0.031(4) 0.033(4) 0.021(3) -0.006(3) -0.004(3) 0.012(3)
C13 0.025(3) 0.026(3) 0.018(3) -0.005(2) -0.002(3) 0.000(3)
C14 0.021(3) 0.027(3) 0.021(3) -0.005(3) -0.004(3) 0.012(3)
C15 0.020(3) 0.033(4) 0.010(2) -0.004(2) -0.005(2) 0.006(3)
C16 0.025(3) 0.038(4) 0.022(3) -0.006(3) -0.001(3) 0.002(3)
C17 0.021(4) 0.050(5) 0.033(4) -0.014(4) -0.004(3) 0.000(3)
C18 0.026(4) 0.059(6) 0.030(4) -0.005(4) -0.007(3) 0.011(4)
C19 0.029(4) 0.052(5) 0.030(4) -0.002(4) -0.009(3) 0.023(4)
C20 0.031(4) 0.030(4) 0.026(3) -0.004(3) -0.010(3) 0.005(3)
N2 0.028(3) 0.042(4) 0.027(3) 0.014(3) 0.014(3) 0.013(3)
C22 0.066(7) 0.046(6) 0.035(5) -0.005(4) 0.015(5) 0.001(5)
C23 0.045(6) 0.060(7) 0.072(7) 0.002(6) 0.008(6) -0.019(5)
C24 0.061(6) 0.044(5) 0.039(5) 0.017(4) 0.020(5) 0.007(4)
F1 0.163(9) 0.049(4) 0.082(6) -0.023(4) 0.028(6) 0.021(5)
Sb1 0.0282(7) 0.0364(10) 0.0234(8) -0.0099(6) 0.0030(5) 0.0050(6)
F2 0.035(7) 0.113(10) 0.037(5) -0.026(7) -0.020(5) -0.011(7)
F3 0.073(9) 0.17(2) 0.060(7) -0.004(11) 0.023(6) -0.060(13)
F5 0.048(6) 0.053(6) 0.030(4) -0.005(4) -0.026(4) 0.001(5)
F4 0.093(9) 0.063(7) 0.036(5) -0.018(4) -0.015(5) 0.043(6)
F6 0.034(5) 0.055(5) 0.042(4) 0.006(4) 0.002(4) -0.007(4)
Sb1B 0.0372(16) 0.058(3) 0.0197(19) -0.0156(19) -0.0003(13) -0.012(2)
F4B 0.14(3) 0.11(3) 0.045(14) -0.013(16) -0.024(17) 0.09(3)
F2B 0.05(2) 0.25(7) 0.05(2) -0.04(3) -0.004(17) 0.04(3)
F3B 0.08(2) 0.11(3) 0.13(3) -0.05(3) 0.07(2) -0.06(2)
F5B 0.09(3) 0.08(2) 0.19(5) 0.00(3) -0.07(3) -0.05(2)
F6B 0.16(6) 0.31(9) 0.32(10) 0.19(8) -0.18(6) -0.06(6)

loop_
_atom_type_symbol
_atom_type_description
_atom_type_scat_dispersion_real
_atom_type_scat_dispersion_imag
_atom_type_scat_source
C C 0.0033 0.0016 'International Tables Vol C Tables 4.2.6.8 and 6.1.1.4'
H H 0.0000 0.0000 'International Tables Vol C Tables 4.2.6.8 and 6.1.1.4'
N N 0.0061 0.0033 'International Tables Vol C Tables 4.2.6.8 and 6.1.1.4'
F F 0.0171 0.0103 'International Tables Vol C Tables 4.2.6.8 and 6.1.1.4'
Si Si 0.0817 0.0704 'International Tables Vol C Tables 4.2.6.8 and 6.1.1.4'
P P 0.1023 0.0942 'International Tables Vol C Tables 4.2.6.8 and 6.1.1.4'
Fe Fe 0.3463 0.8444 'International Tables Vol C Tables 4.2.6.8 and 6.1.1.4'
Sb Sb -0.5866 1.5461 'International Tables Vol C Tables 4.2.6.8 and 6.1.1.4'

loop_
_geom_angle_atom_site_label_1
_geom_angle_atom_site_label_2
_geom_angle_atom_site_label_3
_geom_angle
_geom_angle_site_symmetry_1
_geom_angle_site_symmetry_3
C21 Fe1 C21 88.2(4) 7_556 .
C21 Fe1 N1 85.1(3) 7_556 7_556
C21 Fe1 N1 94.4(3) . 7_556
C21 Fe1 N1 94.4(3) 7_556 .
C21 Fe1 N1 85.1(3) . .
N1 Fe1 N1 179.3(3) 7_556 .
C21 Fe1 P1 172.7(2) 7_556 .
C21 Fe1 P1 93.8(2) . .
N1 Fe1 P1 87.71(16) 7_556 .
N1 Fe1 P1 92.78(16) . .
C21 Fe1 P1 93.8(2) 7_556 7_556
C21 Fe1 P1 172.7(2) . 7_556
N1 Fe1 P1 92.78(16) 7_556 7_556
N1 Fe1 P1 87.71(16) . 7_556
P1 Fe1 P1 85.17(11) . 7_556
C2 P1 C1 102.6(7) . .
C2 P1 C8 102.1(4) . .
C1 P1 C8 101.8(4) . .
C1 P1 C2B 117.0(10) . .
C8 P1 C2B 99.3(10) . .
C2 P1 Fe1 124.4(5) . .
C1 P1 Fe1 107.5(3) . .
C8 P1 Fe1 115.5(2) . .
C2B P1 Fe1 115.0(9) . .
N2 Si1 C24 105.8(4) . .
N2 Si1 C22 102.1(4) . .
C24 Si1 C22 114.7(5) . .
N2 Si1 C23 106.8(4) . .
C24 Si1 C23 111.5(6) . .
C22 Si1 C23 114.7(6) . .
C14 N1 C15 112.6(5) . .
C14 N1 Fe1 129.1(5) . .
C15 N1 Fe1 117.9(4) . .
N2 C21 Fe1 171.3(6) . .
C1 C1 P1 107.2(5) 7_556 .
C1 C1 H1A 110.3 7_556 .
P1 C1 H1A 110.3 . .
C1 C1 H1B 110.3 7_556 .
P1 C1 H1B 110.3 . .
H1A C1 H1B 108.5 . .
C7 C2 C3 117.0(12) . .
C7 C2 P1 123.4(13) . .
C3 C2 P1 119.4(10) . .
C4 C3 C2 123.1(16) . .
C4 C3 H3A 118.4 . .
C2 C3 H3A 118.4 . .
C3 C4 C5 119.6(18) . .
C3 C4 H4A 120.2 . .
C5 C4 H4A 120.2 . .
C4 C5 C6 119.4(13) . .
C4 C5 H5A 120.3 . .
C6 C5 H5A 120.3 . .
C7 C6 C5 119.8(15) . .
C7 C6 H6A 120.1 . .
C5 C6 H6A 120.1 . .
C6 C7 C2 120.9(17) . .
C6 C7 F3 86.0(9) . .
C2 C7 F3 110.9(8) . .
C6 C7 H7A 119.5 . .
C2 C7 H7A 119.5 . .
F3 C7 H7A 73.1 . .
C3B C2B C7B 125(4) . .
C3B C2B P1 119(2) . .
C7B C2B P1 116(3) . .
C2B C3B C4B 125(3) . .
C2B C3B H3BA 117.7 . .
C4B C3B H3BA 117.7 . .
C5B C4B C3B 115(3) . .
C5B C4B H4BA 122.6 . .
C3B C4B H4BA 122.6 . .
C4B C5B C6B 121(4) . .
C4B C5B H5BA 119.5 . .
C6B C5B H5BA 119.5 . .
C7B C6B C5B 123(4) . .
C7B C6B H6BA 118.3 . .
C5B C6B H6BA 118.3 . .
C2B C7B C6B 111(4) . .
C2B C7B F3B 94(3) . .
C6B C7B F3B 94(3) . .
C2B C7B H7BA 124.5 . .
C6B C7B H7BA 124.5 . .
F3B C7B H7BA 82.3 . .
C9 C8 C13 119.3(6) . .
C9 C8 P1 119.1(5) . .
C13 C8 P1 121.5(5) . .
C8 C9 C10 121.0(7) . .
C8 C9 H9A 119.5 . .
C10 C9 H9A 119.5 . .
C11 C10 C9 119.7(7) . .
C11 C10 H10A 120.1 . .
C9 C10 H10A 120.1 . .
C10 C11 C12 119.8(7) . .
C10 C11 H11A 120.1 . .
C12 C11 H11A 120.1 . .
C13 C12 C11 121.8(7) . .
C13 C12 H12A 119.1 . .
C11 C12 H12A 119.1 . .
C12 C13 C8 118.2(6) . .
C12 C13 C14 115.4(7) . .
C8 C13 C14 126.3(6) . .
N1 C14 C13 132.8(6) . .
N1 C14 H14A 113.6 . .
C13 C14 H14A 113.6 . .
N1 C15 C16 110.3(5) . .
N1 C15 C20 114.4(6) . .
C16 C15 C20 111.4(6) . .
N1 C15 H15A 106.8 . .
C16 C15 H15A 106.8 . .
C20 C15 H15A 106.8 . .
C15 C16 C17 110.8(6) . .
C15 C16 H16A 109.5 . .
C17 C16 H16A 109.5 . .
C15 C16 H16B 109.5 . .
C17 C16 H16B 109.5 . .
H16A C16 H16B 108.1 . .
C18 C17 C16 113.1(7) . .
C18 C17 H17A 109.0 . .
C16 C17 H17A 109.0 . .
C18 C17 H17B 109.0 . .
C16 C17 H17B 109.0 . .
H17A C17 H17B 107.8 . .
C19 C18 C17 111.6(7) . .
C19 C18 H18A 109.3 . .
C17 C18 H18A 109.3 . .
C19 C18 H18B 109.3 . .
C17 C18 H18B 109.3 . .
H18A C18 H18B 108.0 . .
C18 C19 C20 111.0(7) . .
C18 C19 H19A 109.4 . .
C20 C19 H19A 109.4 . .
C18 C19 H19B 109.4 . .
C20 C19 H19B 109.4 . .
H19A C19 H19B 108.0 . .
C15 C20 C19 108.6(6) . .
C15 C20 H20A 110.0 . .
C19 C20 H20A 110.0 . .
C15 C20 H20B 110.0 . .
C19 C20 H20B 110.0 . .
H20A C20 H20B 108.4 . .
C21 N2 Si1 174.8(6) . .
Si1 C22 H22A 109.5 . .
Si1 C22 H22B 109.5 . .
H22A C22 H22B 109.5 . .
Si1 C22 H22C 109.5 . .
H22A C22 H22C 109.5 . .
H22B C22 H22C 109.5 . .
Si1 C23 H23A 109.5 . .
Si1 C23 H23B 109.5 . .
H23A C23 H23B 109.5 . .
Si1 C23 H23C 109.5 . .
H23A C23 H23C 109.5 . .
H23B C23 H23C 109.5 . .
Si1 C24 H24A 109.5 . .
Si1 C24 H24B 109.5 . .
H24A C24 H24B 109.5 . .
Si1 C24 H24C 109.5 . .
H24A C24 H24C 109.5 . .
H24B C24 H24C 109.5 . .
F6 Sb1 F3 176.8(7) . .
F6 Sb1 F4 89.3(5) . .
F3 Sb1 F4 89.9(8) . .
F6 Sb1 F2 90.8(7) . .
F3 Sb1 F2 92.4(8) . .
F4 Sb1 F2 90.6(6) . .
F6 Sb1 F5 90.1(5) . .
F3 Sb1 F5 86.7(6) . .
F4 Sb1 F5 87.7(5) . .
F2 Sb1 F5 178.1(7) . .
F6 Sb1 F1 87.4(5) . .
F3 Sb1 F1 93.0(8) . .
F4 Sb1 F1 174.1(5) . .
F2 Sb1 F1 94.4(6) . .
F5 Sb1 F1 87.3(5) . .
Sb1 F3 C7 93.8(7) . .
F6B Sb1B F5B 94(3) . .
F6B Sb1B F2B 86(3) . .
F5B Sb1B F2B 176(3) . .
F6B Sb1B F1 97(4) . .
F5B Sb1B F1 95.3(19) . .
F2B Sb1B F1 80.3(19) . .
F6B Sb1B F3B 172(4) . .
F5B Sb1B F3B 89(2) . .
F2B Sb1B F3B 92(3) . .
F1 Sb1B F3B 90.7(17) . .
F6B Sb1B F4B 91(4) . .
F5B Sb1B F4B 93(2) . .
F2B Sb1B F4B 91.1(19) . .
F1 Sb1B F4B 168.2(16) . .
F3B Sb1B F4B 81(2) . .
Sb1B F3B C7B 114.5(19) . .

loop_
_geom_bond_atom_site_label_1
_geom_bond_atom_site_label_2
_geom_bond_distance
_geom_bond_site_symmetry_2
Fe1 C21 1.886(7) 7_556
Fe1 C21 1.886(7) .
Fe1 N1 2.046(6) 7_556
Fe1 N1 2.046(6) .
Fe1 P1 2.241(2) .
Fe1 P1 2.242(2) 7_556
P1 C2 1.769(11) .
P1 C1 1.810(9) .
P1 C8 1.813(7) .
P1 C2B 1.96(3) .
Si1 N2 1.811(7) .
Si1 C24 1.826(10) .
Si1 C22 1.833(10) .
Si1 C23 1.875(12) .
N1 C14 1.285(8) .
N1 C15 1.512(8) .
C21 N2 1.168(9) .
C1 C1 1.52(2) 7_556
C1 H1A 0.9900 .
C1 H1B 0.9900 .
C2 C7 1.39(2) .
C2 C3 1.40(2) .
C3 C4 1.355(16) .
C3 H3A 0.9500 .
C4 C5 1.37(3) .
C4 H4A 0.9500 .
C5 C6 1.41(3) .
C5 H5A 0.9500 .
C6 C7 1.38(2) .
C6 H6A 0.9500 .
C7 F3B 3.36(4) .
C7 F3 4.02(2) .
C7 H7A 0.9500 .
C2B C3B 1.32(4) .
C2B C7B 1.39(6) .
C3B C4B 1.39(4) .
C3B H3BA 0.9500 .
C4B C5B 1.34(5) .
C4B H4BA 0.9500 .
C5B C6B 1.44(6) .
C5B H5BA 0.9500 .
C6B C7B 1.40(6) .
C6B H6BA 0.9500 .
C7B F3B 4.04(6) .
C7B H7BA 0.9500 .
C8 C9 1.388(9) .
C8 C13 1.403(10) .
C9 C10 1.394(10) .
C9 H9A 0.9500 .
C10 C11 1.355(11) .
C10 H10A 0.9500 .
C11 C12 1.390(10) .
C11 H11A 0.9500 .
C12 C13 1.387(10) .
C12 H12A 0.9500 .
C13 C14 1.462(9) .
C14 H14A 0.9500 .
C15 C16 1.522(10) .
C15 C20 1.534(11) .
C15 H15A 1.0000 .
C16 C17 1.526(10) .
C16 H16A 0.9900 .
C16 H16B 0.9900 .
C17 C18 1.496(13) .
C17 H17A 0.9900 .
C17 H17B 0.9900 .
C18 C19 1.490(13) .
C18 H18A 0.9900 .
C18 H18B 0.9900 .
C19 C20 1.548(11) .
C19 H19A 0.9900 .
C19 H19B 0.9900 .
C20 H20A 0.9900 .
C20 H20B 0.9900 .
C22 H22A 0.9800 .
C22 H22B 0.9800 .
C22 H22C 0.9800 .
C23 H23A 0.9800 .
C23 H23B 0.9800 .
C23 H23C 0.9800 .
C24 H24A 0.9800 .
C24 H24B 0.9800 .
C24 H24C 0.9800 .
F1 Sb1B 1.743(12) .
F1 Sb1 1.917(8) .
Sb1 F6 1.822(10) .
Sb1 F3 1.837(15) .
Sb1 F4 1.855(10) .
Sb1 F2 1.890(12) .
Sb1 F5 1.917(9) .
Sb1B F6B 1.70(7) .
Sb1B F5B 1.72(4) .
Sb1B F2B 1.72(5) .
Sb1B F3B 1.79(4) .
Sb1B F4B 1.86(3) .

loop_
_geom_torsion_atom_site_label_1
_geom_torsion_atom_site_label_2
_geom_torsion_atom_site_label_3
_geom_torsion_atom_site_label_4
_geom_torsion
_geom_torsion_site_symmetry_4
C2 P1 C1 C1 175.6(8) 7_556
C8 P1 C1 C1 -79.0(7) 7_556
C2B P1 C1 C1 174.0(12) 7_556
Fe1 P1 C1 C1 42.9(8) 7_556
C1 P1 C2 C7 4.1(11) .
C8 P1 C2 C7 -101.1(10) .
C2B P1 C2 C7 179(100) .
Fe1 P1 C2 C7 126.0(10) .
C1 P1 C2 C3 178.5(9) .
C8 P1 C2 C3 73.2(10) .
C2B P1 C2 C3 -7(4) .
Fe1 P1 C2 C3 -59.7(10) .
C7 C2 C3 C4 -3.0(18) .
P1 C2 C3 C4 -177.7(10) .
C2 C3 C4 C5 2(2) .
C3 C4 C5 C6 2(2) .
C4 C5 C6 C7 -3(2) .
C5 C6 C7 C2 2(2) .
C5 C6 C7 F3B 112.2(15) .
C5 C6 C7 F3 113.7(14) .
C3 C2 C7 C6 1.2(18) .
P1 C2 C7 C6 175.7(10) .
C3 C2 C7 F3B -91.2(16) .
P1 C2 C7 F3B 83.3(15) .
C3 C2 C7 F3 -96.9(12) .
P1 C2 C7 F3 77.6(11) .
C7B C2B C3B C4B 6(6) .
P1 C2B C3B C4B -178(2) .
C2B C3B C4B C5B -2(5) .
C3B C4B C5B C6B -1(5) .
C4B C5B C6B C7B 1(7) .
C3B C2B C7B C6B -6(6) .
P1 C2B C7B C6B 179(3) .
C3B C2B C7B F3B -102(3) .
P1 C2B C7B F3B 82(2) .
C5B C6B C7B C2B 2(6) .
C5B C6B C7B F3B 99(4) .
C2 P1 C8 C9 37.4(8) .
C1 P1 C8 C9 -68.4(6) .
C2B P1 C8 C9 51.8(10) .
Fe1 P1 C8 C9 175.4(5) .
C2 P1 C8 C13 -144.5(8) .
C1 P1 C8 C13 109.7(6) .
C2B P1 C8 C13 -130.1(10) .
Fe1 P1 C8 C13 -6.5(6) .
C13 C8 C9 C10 0.7(11) .
P1 C8 C9 C10 178.8(6) .
C8 C9 C10 C11 1.0(12) .
C9 C10 C11 C12 -2.9(12) .
C10 C11 C12 C13 3.0(13) .
C11 C12 C13 C8 -1.2(12) .
C11 C12 C13 C14 -177.0(7) .
C9 C8 C13 C12 -0.6(10) .
P1 C8 C13 C12 -178.6(6) .
C9 C8 C13 C14 174.6(7) .
P1 C8 C13 C14 -3.4(10) .
C15 N1 C14 C13 -177.7(8) .
Fe1 N1 C14 C13 9.5(12) .
C12 C13 C14 N1 178.7(8) .
C8 C13 C14 N1 3.3(14) .
C14 N1 C15 C16 -81.0(8) .
Fe1 N1 C15 C16 92.7(6) .
C14 N1 C15 C20 45.6(8) .
Fe1 N1 C15 C20 -140.8(5) .
N1 C15 C16 C17 -177.4(6) .
C20 C15 C16 C17 54.4(8) .
C15 C16 C17 C18 -52.1(9) .
C16 C17 C18 C19 54.1(9) .
C17 C18 C19 C20 -57.4(9) .
N1 C15 C20 C19 176.5(6) .
C16 C15 C20 C19 -57.5(8) .
C18 C19 C20 C15 58.8(9) .
F4 Sb1 F3 C7 141.6(5) .
F2 Sb1 F3 C7 51.0(7) .
F5 Sb1 F3 C7 -130.7(5) .
F1 Sb1 F3 C7 -43.5(5) .
Sb1 F1 Sb1B F6B -11(2) .
Sb1 F1 Sb1B F5B -105(2) .
Sb1 F1 Sb1B F2B 74(3) .
Sb1 F1 Sb1B F3B 166(2) .
Sb1 F1 Sb1B F4B 118(6) .
F5B Sb1B F3B C7 -142(3) .
F2B Sb1B F3B C7 34(3) .
F1 Sb1B F3B C7 -46.4(18) .
F4B Sb1B F3B C7 125(2) .
F5B Sb1B F3B C7B -139(3) .
F2B Sb1B F3B C7B 36(3) .
F1 Sb1B F3B C7B -44(2) .
F4B Sb1B F3B C7B 127(3) .
